data_4033101
loop_
_publ_author_name
'Balalaie, Saeed'
'Ramezani Kejani, Reihaneh'
'Ghabraie, Elmira'
'Darvish, Fatemeh'
'Rominger, Frank'
'Hamdan, Fatima'
'Bijanzadeh, Hamid Reza'

_publ_section_title
;
 Diastereoselective Synthesis of Functionalized Diketopiperazines through
 Post-transformational Reactions.
;
_journal_issue 23
_journal_name_full 'The Journal of organic chemistry'
_journal_page_first 12141
_journal_page_last 12152
_journal_paper_doi 10.1021/acs.joc.7b01855
_journal_volume 82
_journal_year 2017
_chemical_formula_sum 'C30 H30 N2 O2'
_chemical_formula_weight 450.56
_space_group_crystal_system triclinic
_space_group_IT_number 2
_space_group_name_Hall '-P 1'
_space_group_name_H-M_alt 'P -1'
_symmetry_space_group_name_Hall '-P 1'
_symmetry_space_group_name_H-M 'P -1'
_atom_sites_solution_hydrogens geom
_audit_creation_method SHELXL-2014/7
_cell_angle_alpha 89.234(3)
_cell_angle_beta 71.160(3)
_cell_angle_gamma 75.601(3)
_cell_formula_units_Z 2
_cell_length_a 9.0717(11)
_cell_length_b 11.0319(12)
_cell_length_c 13.5250(18)
_cell_measurement_reflns_used 1856
_cell_measurement_temperature 110(2)
_cell_measurement_theta_max 22.86
_cell_measurement_theta_min 2.40
_cell_volume 1237.5(3)
_computing_cell_refinement 'Bruker SAINT'
_computing_data_collection 'Bruker APEX2'
_computing_data_reduction 'Bruker SAINT'
_computing_molecular_graphics 'Bruker SHELXTL'
_computing_publication_material 'Bruker SHELXTL'
_computing_structure_refinement 'SHELXL-2014/7 (Sheldrick, 2014)'
_computing_structure_solution 'SHELXS-97 (Sheldrick 2008)'
_diffrn_ambient_temperature 110(2)
_diffrn_measured_fraction_theta_full 0.993
_diffrn_measured_fraction_theta_max 0.993
_diffrn_measurement_device_type 'Bruker APEX-II CCD'
_diffrn_measurement_method '\f and \w scans'
_diffrn_radiation_type MoK\a
_diffrn_radiation_wavelength 0.71073
_diffrn_reflns_av_R_equivalents 0.0389
_diffrn_reflns_av_unetI/netI 0.0629
_diffrn_reflns_Laue_measured_fraction_full 0.993
_diffrn_reflns_Laue_measured_fraction_max 0.993
_diffrn_reflns_limit_h_max 10
_diffrn_reflns_limit_h_min -10
_diffrn_reflns_limit_k_max 13
_diffrn_reflns_limit_k_min -10
_diffrn_reflns_limit_l_max 16
_diffrn_reflns_limit_l_min -16
_diffrn_reflns_number 10960
_diffrn_reflns_point_group_measured_fraction_full 0.993
_diffrn_reflns_point_group_measured_fraction_max 0.993
_diffrn_reflns_theta_full 25.119
_diffrn_reflns_theta_max 25.119
_diffrn_reflns_theta_min 1.911
_exptl_absorpt_coefficient_mu 0.076
_exptl_absorpt_correction_T_max 0.9579
_exptl_absorpt_correction_T_min 0.9255
_exptl_absorpt_correction_type multi-scan
_exptl_absorpt_process_details
;
Sheldrick, G. M. (2008). <i>SADABS</i>. University of G\"ottingen, Germany.
;
_exptl_crystal_colour colourless
_exptl_crystal_density_diffrn 1.209
_exptl_crystal_description polyhedron
_exptl_crystal_F_000 480
_exptl_crystal_size_max 0.190
_exptl_crystal_size_mid 0.160
_exptl_crystal_size_min 0.110
_refine_diff_density_max 0.198
_refine_diff_density_min -0.303
_refine_diff_density_rms 0.051
_refine_ls_extinction_method none
_refine_ls_goodness_of_fit_ref 1.111
_refine_ls_hydrogen_treatment constr
_refine_ls_matrix_type full
_refine_ls_number_parameters 308
_refine_ls_number_reflns 4388
_refine_ls_number_restraints 0
_refine_ls_restrained_S_all 1.111
_refine_ls_R_factor_all 0.0846
_refine_ls_R_factor_gt 0.0557
_refine_ls_shift/su_max 0.000
_refine_ls_shift/su_mean 0.000
_refine_ls_structure_factor_coef Fsqd
_refine_ls_weighting_details 'w=1/[\s^2^(Fo^2^)+(0.0366P)^2^+0.5306P] where P=(Fo^2^+2Fc^2^)/3'
_refine_ls_weighting_scheme calc
_refine_ls_wR_factor_gt 0.1107
_refine_ls_wR_factor_ref 0.1310
_reflns_Friedel_coverage 0.000
_reflns_number_gt 3215
_reflns_number_total 4388
_reflns_threshold_expression 'I > 2\s(I)'
_cod_data_source_file jo7b01855_si_003.cif
_cod_data_source_block sba134
_cod_depositor_comments 'Adding full bibliography for 4033100--4033101.cif.'
_cod_database_code 4033101
_shelx_shelxl_version_number 2014/7
_shelx_space_group_comment
; 
The symmetry employed for this shelxl refinement is uniquely defined 
by the following loop, which should always be used as a source of 
symmetry information in preference to the above space-group names. 
They are only intended as comments. 
;
_shelx_estimated_absorpt_t_min 0.986
_shelx_estimated_absorpt_t_max 0.992

loop_
_space_group_symop_operation_xyz
'x, y, z'
'-x, -y, -z'

loop_
_atom_site_label
_atom_site_type_symbol
_atom_site_fract_x
_atom_site_fract_y
_atom_site_fract_z
_atom_site_U_iso_or_equiv
_atom_site_adp_type
_atom_site_occupancy
_atom_site_site_symmetry_order
_atom_site_calc_flag
_atom_site_refinement_flags_posn
_atom_site_refinement_flags_adp
N1 N 0.5369(2) 0.63090(17) 0.73946(15) 0.0185(4) Uani 1 1 d . .
C2 C 0.4621(3) 0.7540(2) 0.76918(17) 0.0201(5) Uani 1 1 d . .
O2 O 0.31721(19) 0.79504(15) 0.81629(13) 0.0255(4) Uani 1 1 d . .
C3 C 0.5718(3) 0.8424(2) 0.73814(17) 0.0185(5) Uani 1 1 d . .
H3 H 0.5010 0.9294 0.7450 0.022 Uiso 1 1 calc R U
N4 N 0.6689(2) 0.81315(17) 0.62732(14) 0.0188(4) Uani 1 1 d . .
C5 C 0.7575(3) 0.6912(2) 0.59809(18) 0.0209(5) Uani 1 1 d . .
O5 O 0.87158(19) 0.65934(15) 0.51694(12) 0.0264(4) Uani 1 1 d . .
C6 C 0.7037(3) 0.5991(2) 0.67460(17) 0.0192(5) Uani 1 1 d . .
C11 C 0.4434(3) 0.5364(2) 0.74090(19) 0.0226(5) Uani 1 1 d . .
H11 H 0.5239 0.4531 0.7190 0.027 Uiso 1 1 calc R U
C12 C 0.3265(3) 0.5240(2) 0.8482(2) 0.0300(6) Uani 1 1 d . .
H12A H 0.2401 0.6029 0.8719 0.036 Uiso 1 1 calc R U
H12B H 0.3842 0.5080 0.8999 0.036 Uiso 1 1 calc R U
C13 C 0.2534(3) 0.4153(3) 0.8402(2) 0.0419(7) Uani 1 1 d . .
H13A H 0.3396 0.3359 0.8218 0.050 Uiso 1 1 calc R U
H13B H 0.1744 0.4085 0.9091 0.050 Uiso 1 1 calc R U
C14 C 0.1697(3) 0.4338(3) 0.7578(3) 0.0468(8) Uani 1 1 d . .
H14A H 0.0754 0.5076 0.7804 0.056 Uiso 1 1 calc R U
H14B H 0.1302 0.3593 0.7514 0.056 Uiso 1 1 calc R U
C15 C 0.2836(3) 0.4534(3) 0.6514(2) 0.0422(8) Uani 1 1 d . .
H15A H 0.3704 0.3753 0.6243 0.051 Uiso 1 1 calc R U
H15B H 0.2235 0.4722 0.6012 0.051 Uiso 1 1 calc R U
C16 C 0.3579(3) 0.5607(2) 0.6597(2) 0.0286(6) Uani 1 1 d . .
H16A H 0.2724 0.6404 0.6801 0.034 Uiso 1 1 calc R U
H16B H 0.4358 0.5686 0.5908 0.034 Uiso 1 1 calc R U
C31 C 0.6699(3) 0.8400(2) 0.81151(17) 0.0197(5) Uani 1 1 d . .
C32 C 0.8348(3) 0.8273(2) 0.77503(19) 0.0234(6) Uani 1 1 d . .
H32 H 0.8913 0.8178 0.7018 0.028 Uiso 1 1 calc R U
C33 C 0.9180(3) 0.8286(2) 0.84549(19) 0.0266(6) Uani 1 1 d . .
H33 H 1.0311 0.8195 0.8195 0.032 Uiso 1 1 calc R U
C34 C 0.8387(3) 0.8429(2) 0.9526(2) 0.0287(6) Uani 1 1 d . .
C35 C 0.6742(3) 0.8537(2) 0.98796(19) 0.0299(6) Uani 1 1 d . .
H35 H 0.6177 0.8614 1.0611 0.036 Uiso 1 1 calc R U
C36 C 0.5907(3) 0.8537(2) 0.91862(19) 0.0255(6) Uani 1 1 d . .
H36 H 0.4776 0.8631 0.9448 0.031 Uiso 1 1 calc R U
C38 C 0.9259(4) 0.8494(3) 1.0289(2) 0.0498(8) Uani 1 1 d . .
H38A H 0.8752 0.9281 1.0731 0.075 Uiso 1 1 calc R U
H38B H 1.0389 0.8462 0.9904 0.075 Uiso 1 1 calc R U
H38C H 0.9206 0.7783 1.0729 0.075 Uiso 1 1 calc R U
C41 C 0.6929(3) 0.9116(2) 0.55889(18) 0.0210(5) Uani 1 1 d . .
C42 C 0.7091(3) 0.8919(2) 0.45390(19) 0.0252(6) Uani 1 1 d . .
H42 H 0.7060 0.8133 0.4280 0.030 Uiso 1 1 calc R U
C43 C 0.7296(3) 0.9875(2) 0.3876(2) 0.0294(6) Uani 1 1 d . .
H43 H 0.7421 0.9739 0.3158 0.035 Uiso 1 1 calc R U
C44 C 0.7321(3) 1.1025(3) 0.4250(2) 0.0354(7) Uani 1 1 d . .
H44 H 0.7461 1.1678 0.3792 0.042 Uiso 1 1 calc R U
C45 C 0.7143(3) 1.1223(3) 0.5292(2) 0.0361(7) Uani 1 1 d . .
H45 H 0.7152 1.2017 0.5550 0.043 Uiso 1 1 calc R U
C46 C 0.6952(3) 1.0270(2) 0.5966(2) 0.0289(6) Uani 1 1 d . .
H46 H 0.6837 1.0409 0.6682 0.035 Uiso 1 1 calc R U
C60 C 0.8124(3) 0.4909(2) 0.67242(18) 0.0205(5) Uani 1 1 d . .
H60 H 0.9138 0.4798 0.6189 0.025 Uiso 1 1 calc R U
C61 C 0.7976(3) 0.3865(2) 0.74100(18) 0.0204(5) Uani 1 1 d . .
C62 C 0.7107(3) 0.4049(2) 0.84811(18) 0.0253(6) Uani 1 1 d . .
H62 H 0.6595 0.4876 0.8797 0.030 Uiso 1 1 calc R U
C63 C 0.6990(3) 0.3032(2) 0.9085(2) 0.0303(6) Uani 1 1 d . .
H63 H 0.6391 0.3163 0.9812 0.036 Uiso 1 1 calc R U
C64 C 0.7743(3) 0.1821(2) 0.8633(2) 0.0293(6) Uani 1 1 d . .
H64 H 0.7632 0.1124 0.9044 0.035 Uiso 1 1 calc R U
C65 C 0.8653(3) 0.1630(2) 0.7583(2) 0.0279(6) Uani 1 1 d . .
H65 H 0.9193 0.0801 0.7278 0.033 Uiso 1 1 calc R U
C66 C 0.8779(3) 0.2645(2) 0.69744(19) 0.0226(5) Uani 1 1 d . .
H66 H 0.9419 0.2509 0.6255 0.027 Uiso 1 1 calc R U

loop_
_atom_site_aniso_label
_atom_site_aniso_U_11
_atom_site_aniso_U_22
_atom_site_aniso_U_33
_atom_site_aniso_U_23
_atom_site_aniso_U_13
_atom_site_aniso_U_12
N1 0.0148(10) 0.0159(10) 0.0246(10) 0.0015(8) -0.0047(8) -0.0058(8)
C2 0.0184(13) 0.0216(13) 0.0200(12) 0.0018(10) -0.0066(10) -0.0045(10)
O2 0.0160(9) 0.0289(10) 0.0287(9) -0.0010(7) -0.0040(7) -0.0047(7)
C3 0.0155(12) 0.0181(12) 0.0197(12) 0.0011(9) -0.0035(10) -0.0037(10)
N4 0.0185(10) 0.0170(10) 0.0180(10) 0.0014(8) -0.0042(8) -0.0019(8)
C5 0.0185(13) 0.0234(13) 0.0212(12) 0.0012(10) -0.0078(10) -0.0048(10)
O5 0.0245(10) 0.0264(10) 0.0216(9) 0.0015(7) -0.0007(8) -0.0039(8)
C6 0.0151(12) 0.0216(13) 0.0198(12) 0.0001(10) -0.0037(10) -0.0056(10)
C11 0.0209(13) 0.0206(13) 0.0299(13) 0.0012(10) -0.0104(11) -0.0088(10)
C12 0.0260(14) 0.0325(15) 0.0343(15) 0.0087(12) -0.0092(12) -0.0141(12)
C13 0.0346(17) 0.0360(17) 0.060(2) 0.0135(14) -0.0152(15) -0.0199(14)
C14 0.0354(17) 0.0412(19) 0.076(2) 0.0073(16) -0.0262(17) -0.0205(15)
C15 0.0395(17) 0.0352(17) 0.066(2) -0.0032(15) -0.0324(16) -0.0141(14)
C16 0.0293(15) 0.0299(15) 0.0317(14) 0.0025(11) -0.0153(12) -0.0100(12)
C31 0.0209(13) 0.0170(12) 0.0212(12) 0.0018(10) -0.0066(10) -0.0055(10)
C32 0.0220(13) 0.0252(14) 0.0232(13) 0.0023(10) -0.0071(10) -0.0066(11)
C33 0.0236(14) 0.0259(14) 0.0330(14) 0.0026(11) -0.0130(11) -0.0063(11)
C34 0.0375(16) 0.0234(14) 0.0342(15) 0.0079(11) -0.0202(12) -0.0131(12)
C35 0.0371(16) 0.0347(16) 0.0207(13) 0.0026(11) -0.0090(12) -0.0150(13)
C36 0.0249(14) 0.0247(14) 0.0260(13) 0.0014(10) -0.0053(11) -0.0088(11)
C38 0.059(2) 0.054(2) 0.053(2) 0.0125(16) -0.0342(17) -0.0241(17)
C41 0.0173(12) 0.0217(13) 0.0247(13) 0.0075(10) -0.0071(10) -0.0065(10)
C42 0.0213(13) 0.0267(14) 0.0271(13) 0.0029(11) -0.0108(11) -0.0016(11)
C43 0.0241(14) 0.0376(16) 0.0263(14) 0.0115(12) -0.0110(11) -0.0043(12)
C44 0.0333(16) 0.0358(17) 0.0409(16) 0.0192(13) -0.0164(13) -0.0108(13)
C45 0.0428(17) 0.0249(15) 0.0495(18) 0.0132(13) -0.0227(14) -0.0154(13)
C46 0.0357(16) 0.0254(14) 0.0319(14) 0.0058(11) -0.0177(12) -0.0103(12)
C60 0.0168(12) 0.0211(13) 0.0231(12) 0.0008(10) -0.0058(10) -0.0052(10)
C61 0.0162(12) 0.0200(13) 0.0260(13) 0.0024(10) -0.0083(10) -0.0048(10)
C62 0.0265(14) 0.0227(13) 0.0251(13) -0.0008(10) -0.0088(11) -0.0031(11)
C63 0.0325(15) 0.0318(15) 0.0221(13) 0.0061(11) -0.0053(11) -0.0050(12)
C64 0.0299(15) 0.0261(14) 0.0308(14) 0.0084(11) -0.0086(12) -0.0074(12)
C65 0.0228(14) 0.0231(14) 0.0353(15) 0.0040(11) -0.0065(11) -0.0059(11)
C66 0.0183(13) 0.0236(13) 0.0235(13) 0.0013(10) -0.0042(10) -0.0044(10)

loop_
_atom_type_symbol
_atom_type_description
_atom_type_scat_dispersion_real
_atom_type_scat_dispersion_imag
_atom_type_scat_source
C C 0.0033 0.0016 'International Tables Vol C Tables 4.2.6.8 and 6.1.1.4'
H H 0.0000 0.0000 'International Tables Vol C Tables 4.2.6.8 and 6.1.1.4'
N N 0.0061 0.0033 'International Tables Vol C Tables 4.2.6.8 and 6.1.1.4'
O O 0.0106 0.0060 'International Tables Vol C Tables 4.2.6.8 and 6.1.1.4'

loop_
_geom_angle_atom_site_label_1
_geom_angle_atom_site_label_2
_geom_angle_atom_site_label_3
_geom_angle
C2 N1 C6 117.92(18)
C2 N1 C11 121.54(19)
C6 N1 C11 117.43(18)
O2 C2 N1 124.5(2)
O2 C2 C3 120.6(2)
N1 C2 C3 114.88(19)
N4 C3 C2 108.45(18)
N4 C3 C31 114.43(18)
C2 C3 C31 111.77(18)
N4 C3 H3 107.3
C2 C3 H3 107.3
C31 C3 H3 107.3
C5 N4 C41 121.78(18)
C5 N4 C3 116.66(18)
C41 N4 C3 120.49(18)
O5 C5 N4 123.5(2)
O5 C5 C6 122.2(2)
N4 C5 C6 114.28(19)
C60 C6 N1 125.6(2)
C60 C6 C5 117.2(2)
N1 C6 C5 117.07(19)
N1 C11 C16 110.95(19)
N1 C11 C12 114.62(19)
C16 C11 C12 111.0(2)
N1 C11 H11 106.6
C16 C11 H11 106.6
C12 C11 H11 106.6
C11 C12 C13 108.8(2)
C11 C12 H12A 109.9
C13 C12 H12A 109.9
C11 C12 H12B 109.9
C13 C12 H12B 109.9
H12A C12 H12B 108.3
C14 C13 C12 111.5(2)
C14 C13 H13A 109.3
C12 C13 H13A 109.3
C14 C13 H13B 109.3
C12 C13 H13B 109.3
H13A C13 H13B 108.0
C13 C14 C15 111.4(2)
C13 C14 H14A 109.3
C15 C14 H14A 109.3
C13 C14 H14B 109.3
C15 C14 H14B 109.3
H14A C14 H14B 108.0
C16 C15 C14 111.0(2)
C16 C15 H15A 109.4
C14 C15 H15A 109.4
C16 C15 H15B 109.4
C14 C15 H15B 109.4
H15A C15 H15B 108.0
C15 C16 C11 110.1(2)
C15 C16 H16A 109.6
C11 C16 H16A 109.6
C15 C16 H16B 109.6
C11 C16 H16B 109.6
H16A C16 H16B 108.2
C36 C31 C32 118.6(2)
C36 C31 C3 118.8(2)
C32 C31 C3 122.6(2)
C31 C32 C33 120.2(2)
C31 C32 H32 119.9
C33 C32 H32 119.9
C34 C33 C32 121.2(2)
C34 C33 H33 119.4
C32 C33 H33 119.4
C33 C34 C35 117.9(2)
C33 C34 C38 121.6(2)
C35 C34 C38 120.5(2)
C36 C35 C34 121.2(2)
C36 C35 H35 119.4
C34 C35 H35 119.4
C35 C36 C31 120.9(2)
C35 C36 H36 119.6
C31 C36 H36 119.6
C34 C38 H38A 109.5
C34 C38 H38B 109.5
H38A C38 H38B 109.5
C34 C38 H38C 109.5
H38A C38 H38C 109.5
H38B C38 H38C 109.5
C46 C41 C42 120.0(2)
C46 C41 N4 120.7(2)
C42 C41 N4 119.3(2)
C43 C42 C41 119.7(2)
C43 C42 H42 120.2
C41 C42 H42 120.2
C44 C43 C42 120.4(2)
C44 C43 H43 119.8
C42 C43 H43 119.8
C45 C44 C43 119.8(2)
C45 C44 H44 120.1
C43 C44 H44 120.1
C44 C45 C46 120.5(3)
C44 C45 H45 119.8
C46 C45 H45 119.8
C41 C46 C45 119.6(2)
C41 C46 H46 120.2
C45 C46 H46 120.2
C6 C60 C61 129.4(2)
C6 C60 H60 115.3
C61 C60 H60 115.3
C66 C61 C62 118.7(2)
C66 C61 C60 118.4(2)
C62 C61 C60 122.8(2)
C63 C62 C61 120.4(2)
C63 C62 H62 119.8
C61 C62 H62 119.8
C62 C63 C64 120.2(2)
C62 C63 H63 119.9
C64 C63 H63 119.9
C65 C64 C63 120.0(2)
C65 C64 H64 120.0
C63 C64 H64 120.0
C64 C65 C66 120.1(2)
C64 C65 H65 120.0
C66 C65 H65 120.0
C65 C66 C61 120.6(2)
C65 C66 H66 119.7
C61 C66 H66 119.7

loop_
_geom_bond_atom_site_label_1
_geom_bond_atom_site_label_2
_geom_bond_distance
N1 C2 1.359(3)
N1 C6 1.438(3)
N1 C11 1.495(3)
C2 O2 1.229(3)
C2 C3 1.523(3)
C3 N4 1.465(3)
C3 C31 1.528(3)
C3 H3 1.0000
N4 C5 1.373(3)
N4 C41 1.430(3)
C5 O5 1.223(3)
C5 C6 1.495(3)
C6 C60 1.339(3)
C11 C16 1.523(3)
C11 C12 1.524(3)
C11 H11 1.0000
C12 C13 1.529(3)
C12 H12A 0.9900
C12 H12B 0.9900
C13 C14 1.524(4)
C13 H13A 0.9900
C13 H13B 0.9900
C14 C15 1.526(4)
C14 H14A 0.9900
C14 H14B 0.9900
C15 C16 1.522(3)
C15 H15A 0.9900
C15 H15B 0.9900
C16 H16A 0.9900
C16 H16B 0.9900
C31 C36 1.385(3)
C31 C32 1.386(3)
C32 C33 1.396(3)
C32 H32 0.9500
C33 C34 1.385(3)
C33 H33 0.9500
C34 C35 1.386(4)
C34 C38 1.501(4)
C35 C36 1.383(3)
C35 H35 0.9500
C36 H36 0.9500
C38 H38A 0.9800
C38 H38B 0.9800
C38 H38C 0.9800
C41 C46 1.385(3)
C41 C42 1.394(3)
C42 C43 1.384(3)
C42 H42 0.9500
C43 C44 1.380(4)
C43 H43 0.9500
C44 C45 1.380(4)
C44 H44 0.9500
C45 C46 1.389(3)
C45 H45 0.9500
C46 H46 0.9500
C60 C61 1.474(3)
C60 H60 0.9500
C61 C66 1.395(3)
C61 C62 1.397(3)
C62 C63 1.385(3)
C62 H62 0.9500
C63 C64 1.386(3)
C63 H63 0.9500
C64 C65 1.380(3)
C64 H64 0.9500
C65 C66 1.388(3)
C65 H65 0.9500
C66 H66 0.9500

loop_
_geom_torsion_atom_site_label_1
_geom_torsion_atom_site_label_2
_geom_torsion_atom_site_label_3
_geom_torsion_atom_site_label_4
_geom_torsion
C6 N1 C2 O2 173.1(2)
C11 N1 C2 O2 13.6(3)
C6 N1 C2 C3 -5.9(3)
C11 N1 C2 C3 -165.46(19)
O2 C2 C3 N4 -130.7(2)
N1 C2 C3 N4 48.4(2)
O2 C2 C3 C31 102.2(2)
N1 C2 C3 C31 -78.7(2)
C2 C3 N4 C5 -55.1(2)
C31 C3 N4 C5 70.4(2)
C2 C3 N4 C41 136.5(2)
C31 C3 N4 C41 -97.9(2)
C41 N4 C5 O5 6.8(3)
C3 N4 C5 O5 -161.4(2)
C41 N4 C5 C6 -173.6(2)
C3 N4 C5 C6 18.2(3)
C2 N1 C6 C60 151.0(2)
C11 N1 C6 C60 -48.7(3)
C2 N1 C6 C5 -33.3(3)
C11 N1 C6 C5 127.1(2)
O5 C5 C6 C60 22.9(3)
N4 C5 C6 C60 -156.7(2)
O5 C5 C6 N1 -153.2(2)
N4 C5 C6 N1 27.2(3)
C2 N1 C11 C16 66.8(3)
C6 N1 C11 C16 -92.8(2)
C2 N1 C11 C12 -59.9(3)
C6 N1 C11 C12 140.4(2)
N1 C11 C12 C13 -174.0(2)
C16 C11 C12 C13 59.3(3)
C11 C12 C13 C14 -57.1(3)
C12 C13 C14 C15 55.3(3)
C13 C14 C15 C16 -54.4(3)
C14 C15 C16 C11 56.1(3)
N1 C11 C16 C15 171.9(2)
C12 C11 C16 C15 -59.5(3)
N4 C3 C31 C36 -173.5(2)
C2 C3 C31 C36 -49.7(3)
N4 C3 C31 C32 8.0(3)
C2 C3 C31 C32 131.7(2)
C36 C31 C32 C33 0.0(3)
C3 C31 C32 C33 178.5(2)
C31 C32 C33 C34 -0.3(4)
C32 C33 C34 C35 1.1(4)
C32 C33 C34 C38 -177.5(2)
C33 C34 C35 C36 -1.7(4)
C38 C34 C35 C36 177.0(2)
C34 C35 C36 C31 1.4(4)
C32 C31 C36 C35 -0.5(4)
C3 C31 C36 C35 -179.1(2)
C5 N4 C41 C46 -137.5(2)
C3 N4 C41 C46 30.2(3)
C5 N4 C41 C42 44.5(3)
C3 N4 C41 C42 -147.7(2)
C46 C41 C42 C43 0.9(3)
N4 C41 C42 C43 178.9(2)
C41 C42 C43 C44 -0.8(4)
C42 C43 C44 C45 0.1(4)
C43 C44 C45 C46 0.5(4)
C42 C41 C46 C45 -0.3(4)
N4 C41 C46 C45 -178.2(2)
C44 C45 C46 C41 -0.4(4)
N1 C6 C60 C61 -7.9(4)
C5 C6 C60 C61 176.3(2)
C6 C60 C61 C66 145.5(2)
C6 C60 C61 C62 -36.5(4)
C66 C61 C62 C63 -2.9(4)
C60 C61 C62 C63 179.1(2)
C61 C62 C63 C64 0.4(4)
C62 C63 C64 C65 1.9(4)
C63 C64 C65 C66 -1.7(4)
C64 C65 C66 C61 -0.8(4)
C62 C61 C66 C65 3.2(3)
C60 C61 C66 C65 -178.8(2)
